data_2005105
loop_
_publ_author_name
'Ercan, F.'
'\"Ulk\"u, D.'
'G\"uner, V.'

_publ_section_title
;
 3,3-Dichloro-4-(<i>p</i>-methoxyphenyl)-1-phenyl-2-azetidinone
;
_journal_issue 7
_journal_name_full 'Acta Crystallographica Section C'
_journal_page_first 1779
_journal_page_last 1780
_journal_paper_doi 10.1107/S0108270196002119
_journal_volume 52
_journal_year 1996
_chemical_formula_iupac 'C16 H13 Cl2 N O2'
_chemical_formula_moiety 'C16 H13 Cl2 N O2'
_chemical_formula_sum 'C16 H13 Cl2 N O2'
_chemical_formula_weight 322.19
_chemical_name_systematic
;
3,3-dichlor-4-(p-metoxyphenyl)-1-phenyl-2-azetidinone
;
_space_group_IT_number 14
_symmetry_cell_setting monoclinic
_symmetry_space_group_name_Hall '-P 2yn'
_symmetry_space_group_name_H-M 'P 1 21/n 1'
_atom_type_scat_source IntTabIV
_cell_angle_alpha 90
_cell_angle_beta 93.650(10)
_cell_angle_gamma 90
_cell_formula_units_Z 4
_cell_length_a 5.739(3)
_cell_length_b 14.237(2)
_cell_length_c 18.644(2)
_cell_measurement_reflns_used 25
_cell_measurement_temperature 296
_cell_measurement_theta_max 16
_cell_measurement_theta_min 10
_cell_volume 1520.2(8)
_computing_data_collection 'CAD-4 EXPRESS (Enraf-Nonius, 1993)'
_computing_data_reduction 'MolEN (Fair, 1990)'
_computing_molecular_graphics 'ORTEP (Johnson, 1965) in MolEN'
_computing_publication_material MolEN
_computing_structure_refinement 'MolEN LSFM'
_computing_structure_solution 'MolEN SIMPEL'
_diffrn_measurement_device 'Enraf-Nonius CAD-4'
_diffrn_measurement_method \w/2\q
_diffrn_radiation_type MoK\a
_diffrn_radiation_wavelength 0.71073
_diffrn_reflns_av_R_equivalents 0.015
_diffrn_reflns_limit_h_max 6
_diffrn_reflns_limit_h_min 0
_diffrn_reflns_limit_k_max 16
_diffrn_reflns_limit_k_min 0
_diffrn_reflns_limit_l_max 22
_diffrn_reflns_limit_l_min -22
_diffrn_reflns_number 3089
_diffrn_reflns_theta_max 25.0
_diffrn_standards_decay_% 1.1
_diffrn_standards_interval_time 120
_diffrn_standards_number 3
_exptl_absorpt_coefficient_mu 0.43
_exptl_absorpt_correction_T_max 0.999
_exptl_absorpt_correction_T_min 0.918
_exptl_absorpt_correction_type 'empirical via \y scans (North, Phillips & Mathews, 1968)'
_exptl_crystal_colour colourless
_exptl_crystal_density_diffrn 1.41
_exptl_crystal_density_method none
_exptl_crystal_description needle
_exptl_crystal_F_000 660
_exptl_crystal_size_max 0.70
_exptl_crystal_size_mid 0.32
_exptl_crystal_size_min 0.25
_refine_diff_density_max .20
_refine_diff_density_min -.24
_refine_ls_extinction_method none
_refine_ls_goodness_of_fit_obs 0.64
_refine_ls_hydrogen_treatment 'H atoms refined with U(H) = 1.3U~eq~(C)'
_refine_ls_number_parameters 229
_refine_ls_number_reflns 1950
_refine_ls_R_factor_obs .042
_refine_ls_shift/esd_max .00
_refine_ls_structure_factor_coef F
_refine_ls_weighting_details 'w = (84.32/F)^2^ if F>=84.32, otherwise w = 1.0'
_refine_ls_weighting_scheme calc
_refine_ls_wR_factor_obs .040
_reflns_number_observed 1950
_reflns_number_total 2666
_reflns_observed_criterion I>2\s(I)
_cod_data_source_file cf1057.cif
_cod_data_source_block azetidin
_cod_depositor_comments
;
The following automatic conversions were performed:

'_refine_ls_weighting_scheme' value 'w = (84.32/F)^2^ if F>=84.32,
otherwise w = 1.0' was changed to 'calc'. New tag
'_refine_ls_weighting_details' was created. The value of the new tag
was set to 'w = (84.32/F)^2^ if F>=84.32, otherwise w = 1.0'.

Automatic conversion script
Id: cif_fix_values 3143 2015-03-26 13:38:13Z robertas 
;
_cod_original_sg_symbol_H-M 'P 21/n'
_cod_database_code 2005105

loop_
_symmetry_equiv_pos_as_xyz
x,y,z
1/2-x,1/2+y,1/2-z
-x,-y,-z
1/2+x,1/2-y,1/2+z

loop_
_atom_site_aniso_label
_atom_site_aniso_U_11
_atom_site_aniso_U_22
_atom_site_aniso_U_33
_atom_site_aniso_U_12
_atom_site_aniso_U_13
_atom_site_aniso_U_23
_atom_site_aniso_type_symbol
Cl1 0.0566(4) 0.0586(5) 0.0779(5) 0.0012(4) 0.0150(4) 0.0031(5) Cl
Cl2 0.0643(5) 0.0606(5) 0.1089(7) 0.0101(4) 0.0175(5) -0.0289(5) Cl
O1 0.0490(10) 0.082(2) 0.084(2) -0.0140(10) -0.0180(10) -0.005(2) O
O2 0.0740(10) 0.0670(10) 0.0520(10) 0.0060(10) -0.0020(10) -0.0080(10) O
C2 0.046(2) 0.055(2) 0.060(2) -0.003(2) 0.004(2) -0.009(2) C
C3 0.041(2) 0.045(2) 0.064(2) 0.0040(10) 0.0040(10) -0.008(2) C
C4 0.0310(10) 0.053(2) 0.055(2) 0.0050(10) 0.0020(10) -0.004(2) C
N1 0.0420(10) 0.0540(10) 0.0520(10) -0.0040(10) -0.0050(10) -0.0050(10) N
C5 0.0320(10) 0.044(2) 0.054(2) 0.0030(10) 0.0010(10) 0.0010(10) C
C6 0.0340(10) 0.052(2) 0.062(2) 0.0100(10) 0.0010(10) 0.002(2) C
C7 0.0380(10) 0.063(2) 0.055(2) 0.003(2) -0.0100(10) 0.003(2) C
C8 0.050(2) 0.043(2) 0.044(2) -0.0050(10) 0.0030(10) 0.0040(10) C
C9 0.041(2) 0.043(2) 0.060(2) 0.0070(10) 0.0030(10) 0.0000(10) C
C10 0.0320(10) 0.052(2) 0.058(2) 0.0050(10) -0.0050(10) -0.002(2) C
C11 0.043(2) 0.057(2) 0.050(2) 0.0000(10) 0.0010(10) -0.007(2) C
C12 0.058(2) 0.061(2) 0.073(2) -0.001(2) -0.014(2) -0.005(2) C
C13 0.078(2) 0.069(2) 0.076(2) 0.008(2) -0.012(2) 0.007(2) C
C14 0.083(3) 0.070(2) 0.079(2) -0.004(2) 0.000(2) 0.018(2) C
C15 0.069(2) 0.080(2) 0.086(3) -0.023(2) -0.004(2) 0.011(2) C
C16 0.055(2) 0.077(2) 0.065(2) -0.013(2) -0.008(2) 0.013(2) C
C17 0.105(3) 0.056(2) 0.061(2) 0.003(2) 0.015(2) -0.009(2) C

loop_
_atom_site_label
_atom_site_fract_x
_atom_site_fract_y
_atom_site_fract_z
_atom_site_B_iso_or_equiv
_atom_site_thermal_displace_type
_atom_site_type_symbol
Cl1 .8047(2) .26871(6) .28527(5) 5.04(2) Beq Cl
Cl2 1.0826(2) .20606(7) .17131(6) 6.11(2) Beq Cl
O1 .6125(4) .3435(2) .11840(10) 5.73(6) Beq O
O2 1.2007(4) .5869(2) .47830(10) 5.09(5) Beq O
C2 .7945(5) .3590(2) .1530(2) 4.22(7) Beq C
C3 .9478(5) .3037(2) .2088(2) 3.95(7) Beq C
C4 1.1051(5) .3929(2) .2147(2) 3.67(6) Beq C
N1 .9443(5) .4328(2) .15720(10) 3.92(6) Beq N
C5 1.1239(5) .4469(2) .2832(2) 3.40(6) Beq C
C6 1.3194(5) .4356(2) .3310(2) 3.91(7) Beq C
C7 1.3401(5) .4825(2) .3948(2) 4.15(7) Beq C
C8 1.1660(5) .5431(2) .4140(2) 3.62(6) Beq C
C9 .9693(5) .5562(2) .3675(2) 3.80(7) Beq C
C10 .9509(5) .5081(2) .3030(2) 3.79(6) Beq C
C11 .9597(5) .5165(2) .1182(2) 3.96(7) Beq C
C12 .7902(6) .5397(3) .0646(2) 5.09(8) Beq C
C13 .8094(7) .6211(3) .0255(2) 5.93(9) Beq C
C14 .9951(7) .6804(3) .0395(2) 6.10(10) Beq C
C15 1.1605(7) .6574(3) .0928(2) 6.20(10) Beq C
C16 1.1456(6) .5770(3) .1318(2) 5.22(8) Beq C
C17 1.0263(8) .6514(3) .4980(2) 5.81(9) Beq C
H171 1.079(6) .673(2) .543(2) 7.2 Biso H
H172 1.031(6) .711(2) .460(2) 7.2 Biso H
H173 .862(6) .614(2) .501(2) 7.2 Biso H
H6 1.429(5) .395(2) .317(2) 5.2 Biso H
H7 1.469(5) .474(2) .424(2) 5.1 Biso H
H9 .857(5) .597(2) .378(2) 5.2 Biso H
H10 .808(5) .520(2) .270(2) 5.1 Biso H
H12 .668(5) .496(2) .0560(10) 4.0 Biso H
H13 .705(9) .642(4) -.010(3) 7.0 Biso H
H14 .996(6) .738(3) .015(2) 8.1 Biso H
H15 1.257(6) .700(2) .105(2) 6.9 Biso H
H16 1.238(5) .560(2) .167(2) 5.2 Biso H
H4 1.249(4) .385(2) .1980(10) 4.0(6) Biso H

loop_
_geom_angle_atom_site_label_1
_geom_angle_atom_site_label_2
_geom_angle_atom_site_label_3
_geom_angle
_geom_angle_publ_flag
C8 O2 C17 117.4(3) yes
O1 C2 C3 134.8(3) yes
O1 C2 N1 133.9(3) yes
C3 C2 N1 91.3(2) yes
Cl1 C3 Cl2 109.7(2) yes
Cl1 C3 C2 114.6(2) yes
Cl1 C3 C4 118.1(2) yes
Cl2 C3 C2 112.6(2) yes
Cl2 C3 C4 113.9(2) yes
C2 C3 C4 86.3(2) yes
C3 C4 N1 85.9(2) yes
C3 C4 C5 119.5(3) yes
N1 C4 C5 115.5(3) yes
C2 N1 C4 96.3(3) yes
C2 N1 C11 133.5(3) yes
C4 N1 C11 130.1(3) yes
C4 C5 C6 120.0(3) no
C4 C5 C10 122.6(3) no
C6 C5 C10 117.4(3) no
C5 C6 C7 121.5(3) no
C6 C7 C8 120.5(3) no
O2 C8 C7 116.6(3) no
O2 C8 C9 123.8(3) no
C7 C8 C9 119.5(3) no
C8 C9 C10 119.3(3) no
C5 C10 C9 121.8(3) no
N1 C11 C12 120.7(3) no
N1 C11 C16 120.5(3) no
C12 C11 C16 118.8(3) no
C11 C12 C13 120.3(4) no
C12 C13 C14 120.3(4) no
C13 C14 C15 119.1(4) no
C14 C15 C16 121.6(4) no
C11 C16 C15 120.0(4) no
C5 C6 H6 116.(2) no
C7 C6 H6 123.(2) no
C6 C7 H7 119.(2) no
C8 C7 H7 121.(2) no
C8 C9 H9 121.(2) no
C10 C9 H9 120.(2) no
C5 C10 H10 121.(2) no
C9 C10 H10 118.(2) no
C11 C12 H12 117.(2) no
C13 C12 H12 123.(2) no
C12 C13 H13 126.(4) no
C14 C13 H13 114.(4) no
C13 C14 H14 118.(3) no
C15 C14 H14 122.(3) no
C14 C15 H15 116.(3) no
C16 C15 H15 122.(3) no
C11 C16 H16 114.(2) no
C15 C16 H16 126.(2) no
O2 C17 H171 105.(3) no
O2 C17 H172 106.(2) no
O2 C17 H173 109.(2) no
H171 C17 H172 108.(3) no
H171 C17 H173 110.(3) no
H172 C17 H173 117.(3) no
C3 C4 H4 114.(2) no
N1 C4 H4 110.(2) no
C5 C4 H4 110.(2) no

loop_
_geom_bond_atom_site_label_1
_geom_bond_atom_site_label_2
_geom_bond_distance
_geom_bond_publ_flag
Cl1 C3 1.762(3) yes
Cl2 C3 1.757(3) yes
O1 C2 1.213(4) yes
O2 C8 1.355(4) yes
O2 C17 1.423(5) yes
C2 C3 1.536(5) yes
C2 N1 1.357(4) yes
C3 C4 1.558(4) yes
C4 N1 1.482(4) yes
C4 C5 1.487(4) yes
N1 C11 1.403(4) yes
C5 C6 1.398(4) no
C5 C10 1.390(4) no
C6 C7 1.362(5) no
C6 H6 0.90(3) no
C7 C8 1.383(4) no
C7 H7 0.90(3) no
C8 C9 1.392(4) no
C9 C10 1.381(5) no
C9 H9 0.90(3) no
C10 H10 1.01(3) no
C11 C12 1.389(5) no
C11 C16 1.382(5) no
C12 C13 1.377(6) no
C12 H12 0.94(3) no
C13 C14 1.372(6) no
C13 H13 0.91(6) no
C14 C15 1.369(6) no
C14 H14 0.94(4) no
C15 C16 1.363(6) no
C15 H15 0.84(4) no
C16 H16 0.85(3) no
C17 H171 0.93(4) no
C17 H172 1.11(4) no
C17 H173 1.09(4) no
C4 H4 0.91(3) no

loop_
_geom_torsion_atom_site_label_1
_geom_torsion_atom_site_label_2
_geom_torsion_atom_site_label_3
_geom_torsion_atom_site_label_4
_geom_torsion
_geom_torsion_publ_flag
C17 O2 C8 C7 178.3(3) yes
C17 O2 C8 C9 -1.3(4) no
O1 C2 C3 Cl1 -57.8(5) no
O1 C2 C3 Cl2 68.5(5) no
O1 C2 C3 C4 -177.1(4) no
N1 C2 C3 Cl1 122.5(2) no
N1 C2 C3 Cl2 -111.2(2) no
N1 C2 C3 C4 3.2(2) no
O1 C2 N1 C4 176.9(4) no
O1 C2 N1 C11 -7.3(6) no
C3 C2 N1 C4 -3.4(2) yes
C3 C2 N1 C11 172.4(3) yes
Cl1 C3 C4 N1 -119.0(2) no
Cl1 C3 C4 C5 -1.9(4) no
Cl2 C3 C4 N1 110.1(2) no
Cl2 C3 C4 C5 -132.8(3) no
C2 C3 C4 N1 -3.0(2) no
C2 C3 C4 C5 114.2(3) yes
C3 C4 N1 C2 3.4(2) no
C3 C4 N1 C11 -172.6(3) no
C5 C4 N1 C2 -117.5(3) no
C5 C4 N1 C11 66.6(4) no
C3 C4 C5 C6 101.0(3) yes
C3 C4 C5 C10 -77.8(4) no
N1 C4 C5 C6 -158.7(3) no
N1 C4 C5 C10 21.6(4) no
C2 N1 C11 C12 3.9(5) yes
C2 N1 C11 C16 -175.3(3) no
C4 N1 C11 C12 178.4(3) no
C4 N1 C11 C16 -0.8(5) no
C4 C5 C6 C7 -178.7(3) no
C10 C5 C6 C7 -0.1(5) no
C4 C5 C10 C9 178.7(3) no
C6 C5 C10 C9 0.1(4) no
C5 C6 C7 C8 0.1(5) no
C6 C7 C8 O2 180.0(3) no
C6 C7 C8 C9 -0.5(5) no
O2 C8 C9 C10 179.9(3) no
C7 C8 C9 C10 0.4(5) no
C8 C9 C10 C5 -0.1(5) no
N1 C11 C12 C13 -178.6(3) no
C16 C11 C12 C13 0.6(5) no
N1 C11 C16 C15 179.0(3) no
C12 C11 C16 C15 -0.2(5) no
C11 C12 C13 C14 -0.6(6) no
C12 C13 C14 C15 0.1(6) no
C13 C14 C15 C16 0.3(6) no
